data_7000180
loop_
_publ_author_name
'G\"atjens, Jessica'
'Mullins, Christopher S.'
'Kampf, Jeff W.'
'Thu\'ery, Pierre'
'Pecoraro, Vincent L.'

_publ_section_title
;
 Corroborative cobalt and zinc model compounds of
 \a-amino-\b-carboxymuconic-\e-semialdehyde decarboxylase (ACMSD)
;
_journal_issue 1
_journal_name_full 'Dalton Transactions'
_journal_page_first 51
_journal_page_last 62
_journal_paper_doi 10.1039/b809453e
_journal_year 2009
_chemical_formula_sum 'C19 H32 Co N8 O2'
_chemical_formula_weight 463.46
_space_group_IT_number 9
_symmetry_cell_setting monoclinic
_symmetry_space_group_name_Hall 'C -2yc'
_symmetry_space_group_name_H-M 'C 1 c 1'
_atom_sites_solution_hydrogens geom
_atom_sites_solution_primary direct
_atom_sites_solution_secondary difmap
_audit_creation_method SHELXL-97
_cell_angle_alpha 90.00
_cell_angle_beta 93.668(3)
_cell_angle_gamma 90.00
_cell_formula_units_Z 4
_cell_length_a 10.4185(6)
_cell_length_b 14.8957(6)
_cell_length_c 14.6449(9)
_cell_measurement_reflns_used 29311
_cell_measurement_temperature 100(2)
_cell_measurement_theta_max 25.68
_cell_measurement_theta_min 3.07
_cell_volume 2268.1(2)
_computing_cell_refinement 'HKL2000 (Otwinowski & Minor, 1997)'
_computing_data_collection 'COLLECT (Hooft, 1998)'
_computing_data_reduction 'HKL2000 (Otwinowski & Minor, 1997)'
_computing_molecular_graphics 'SHELXTL (Sheldrick, 1999)'
_computing_publication_material 'SHELXTL (Sheldrick, 1999); PLATON (Spek, 2003)'
_computing_structure_refinement 'SHELXL-97 (Sheldrick, 1997)'
_computing_structure_solution 'SHELXS-97 (Sheldrick, 1997)'
_diffrn_ambient_temperature 100(2)
_diffrn_measured_fraction_theta_full 0.997
_diffrn_measured_fraction_theta_max 0.997
_diffrn_measurement_device_type 'Nonius Kappa-CCD area-detector diffractometer'
_diffrn_measurement_method 'two \f and two \w scans with 2\% steps'
_diffrn_radiation_monochromator graphite
_diffrn_radiation_source 'fine-focus sealed tube'
_diffrn_radiation_type MoK\a
_diffrn_radiation_wavelength 0.71073
_diffrn_reflns_av_R_equivalents 0.0221
_diffrn_reflns_av_sigmaI/netI 0.0275
_diffrn_reflns_limit_h_max 12
_diffrn_reflns_limit_h_min -12
_diffrn_reflns_limit_k_max 18
_diffrn_reflns_limit_k_min -18
_diffrn_reflns_limit_l_max 17
_diffrn_reflns_limit_l_min -17
_diffrn_reflns_number 29311
_diffrn_reflns_theta_full 25.68
_diffrn_reflns_theta_max 25.68
_diffrn_reflns_theta_min 3.07
_diffrn_standards_decay_% 0
_diffrn_standards_interval_time 0
_diffrn_standards_number 0
_exptl_absorpt_coefficient_mu 0.788
_exptl_absorpt_correction_T_max 0.882
_exptl_absorpt_correction_T_min 0.768
_exptl_absorpt_correction_type multi-scan
_exptl_absorpt_process_details 'SCALEPACK (Otwinowski & Minor, 1997)'
_exptl_crystal_colour 'translucent light purple'
_exptl_crystal_density_diffrn 1.357
_exptl_crystal_density_method 'not measured'
_exptl_crystal_description platelet
_exptl_crystal_F_000 980
_exptl_crystal_size_max 0.22
_exptl_crystal_size_mid 0.22
_exptl_crystal_size_min 0.16
_refine_diff_density_max 0.226
_refine_diff_density_min -0.363
_refine_diff_density_rms 0.042
_refine_ls_abs_structure_details 'Flack H D (1983), Acta Cryst. A39, 876-881'
_refine_ls_abs_structure_Flack 0.489(10)
_refine_ls_extinction_method none
_refine_ls_goodness_of_fit_ref 1.083
_refine_ls_hydrogen_treatment constr
_refine_ls_matrix_type full
_refine_ls_number_parameters 278
_refine_ls_number_reflns 4182
_refine_ls_number_restraints 2
_refine_ls_restrained_S_all 1.083
_refine_ls_R_factor_all 0.0289
_refine_ls_R_factor_gt 0.0273
_refine_ls_shift/su_max 0.000
_refine_ls_shift/su_mean 0.000
_refine_ls_structure_factor_coef Fsqd
_refine_ls_weighting_details 'calc w=1/[\s^2^(Fo^2^)+(0.0424P)^2^+0.7685P] where P=(Fo^2^+2Fc^2^)/3'
_refine_ls_weighting_scheme calc
_refine_ls_wR_factor_gt 0.0713
_refine_ls_wR_factor_ref 0.0721
_reflns_number_gt 4028
_reflns_number_total 4182
_reflns_threshold_expression >2sigma(I)
_cod_data_source_file b809453e.txt
_cod_data_source_block 6
_cod_original_sg_symbol_H-M 'C c'
_cod_database_code 7000180

loop_
_symmetry_equiv_pos_as_xyz
'x, y, z'
'x, -y, z+1/2'
'x+1/2, y+1/2, z'
'x+1/2, -y+1/2, z+1/2'

loop_
_atom_site_label
_atom_site_type_symbol
_atom_site_fract_x
_atom_site_fract_y
_atom_site_fract_z
_atom_site_U_iso_or_equiv
_atom_site_adp_type
_atom_site_occupancy
_atom_site_symmetry_multiplicity
_atom_site_calc_flag
_atom_site_refinement_flags
_atom_site_disorder_assembly
_atom_site_disorder_group
Co1 Co 0.790820(19) 0.234548(18) 0.158430(17) 0.02590(9) Uani 1 1 d . . .
O1 O 0.80340(17) 0.36789(12) 0.12527(11) 0.0342(4) Uani 1 1 d . . .
O2 O 0.89052(19) 0.29464(14) 0.01526(13) 0.0418(4) Uani 1 1 d . . .
N1 N 0.89784(19) 0.12170(13) 0.15287(13) 0.0273(4) Uani 1 1 d . . .
N2 N 1.00238(19) -0.00346(13) 0.12934(14) 0.0288(4) Uani 1 1 d . . .
H2 H 1.0210 -0.0623 0.1024 0.035 Uiso 1 1 d R . .
N3 N 0.9560(2) 0.25919(14) 0.27181(14) 0.0254(4) Uani 1 1 d . . .
N4 N 0.6958(2) 0.24071(13) 0.27769(16) 0.0277(4) Uani 1 1 d . . .
N5 N 0.5769(2) 0.23712(13) 0.39632(15) 0.0314(5) Uani 1 1 d . . .
H5 H 0.5059 0.2220 0.4280 0.038 Uiso 1 1 d R . .
N6 N 0.6360(2) 0.20483(16) 0.06578(14) 0.0336(5) Uani 1 1 d . . .
N7 N 0.5668(2) 0.26735(13) 0.04923(14) 0.0282(5) Uani 1 1 d . . .
N8 N 0.4959(2) 0.32704(15) 0.03286(16) 0.0415(5) Uani 1 1 d . . .
C1 C 1.2859(2) 0.37696(18) 0.25866(17) 0.0358(6) Uani 1 1 d . . .
H1A H 1.3149 0.3394 0.2109 0.054 Uiso 1 1 calc R . .
H1B H 1.3563 0.3891 0.3024 0.054 Uiso 1 1 calc R . .
H1C H 1.2537 0.4324 0.2329 0.054 Uiso 1 1 calc R . .
C2 C 1.1795(2) 0.32952(17) 0.30583(16) 0.0317(5) Uani 1 1 d . . .
H2A H 1.1468 0.3688 0.3518 0.038 Uiso 1 1 calc R . .
H2B H 1.2138 0.2761 0.3364 0.038 Uiso 1 1 calc R . .
C3 C 1.0695(2) 0.30317(16) 0.23629(16) 0.0266(5) Uani 1 1 d . . .
H3A H 1.0405 0.3571 0.2040 0.032 Uiso 1 1 calc R . .
H3B H 1.1043 0.2633 0.1917 0.032 Uiso 1 1 calc R . .
C4 C 0.9849(2) 0.16769(14) 0.30754(15) 0.0269(5) Uani 1 1 d . . .
H4A H 0.9213 0.1500 0.3497 0.032 Uiso 1 1 calc R . .
H4B H 1.0689 0.1668 0.3401 0.032 Uiso 1 1 calc R . .
C5 C 0.9824(2) 0.10411(15) 0.22850(15) 0.0262(5) Uani 1 1 d . . .
C6 C 1.0473(2) 0.02642(15) 0.21495(15) 0.0276(5) Uani 1 1 d . . .
C7 C 1.1430(2) -0.02314(17) 0.27489(18) 0.0366(6) Uani 1 1 d . . .
H7A H 1.1743 0.0151 0.3242 0.055 Uiso 1 1 calc R . .
H7B H 1.2135 -0.0413 0.2400 0.055 Uiso 1 1 calc R . .
H7C H 1.1033 -0.0753 0.2993 0.055 Uiso 1 1 calc R . .
C8 C 0.9132(2) 0.05513(15) 0.09388(16) 0.0278(5) Uani 1 1 d . . .
C9 C 0.8455(3) 0.04547(17) 0.00135(17) 0.0335(5) Uani 1 1 d . . .
H9A H 0.9071 0.0268 -0.0418 0.040 Uiso 1 1 calc R . .
H9B H 0.8117 0.1035 -0.0183 0.040 Uiso 1 1 calc R . .
C10 C 0.7359(3) -0.0218(2) -0.0010(2) 0.0469(7) Uani 1 1 d . . .
H10A H 0.7677 -0.0788 0.0212 0.070 Uiso 1 1 calc R . .
H10B H 0.7003 -0.0284 -0.0628 0.070 Uiso 1 1 calc R . .
H10C H 0.6704 -0.0009 0.0370 0.070 Uiso 1 1 calc R . .
C11 C 0.8961(2) 0.31515(14) 0.34110(15) 0.0267(5) Uani 1 1 d . . .
H11A H 0.8912 0.3772 0.3210 0.032 Uiso 1 1 calc R . .
H11B H 0.9471 0.3127 0.3988 0.032 Uiso 1 1 calc R . .
C12 C 0.7643(2) 0.27932(15) 0.35272(16) 0.0269(5) Uani 1 1 d . . .
C13 C 0.6923(2) 0.27712(15) 0.42731(17) 0.0289(5) Uani 1 1 d . . .
C14 C 0.7193(3) 0.30694(18) 0.52389(17) 0.0379(6) Uani 1 1 d . . .
H14A H 0.7988 0.3397 0.5289 0.057 Uiso 1 1 calc R . .
H14B H 0.7258 0.2554 0.5633 0.057 Uiso 1 1 calc R . .
H14C H 0.6508 0.3449 0.5417 0.057 Uiso 1 1 calc R . .
C15 C 0.5834(2) 0.21577(15) 0.30751(17) 0.0303(5) Uani 1 1 d . . .
C16 C 0.4786(2) 0.16621(17) 0.25393(18) 0.0343(5) Uani 1 1 d . . .
H16A H 0.4602 0.1965 0.1959 0.041 Uiso 1 1 calc R . .
H16B H 0.4011 0.1679 0.2873 0.041 Uiso 1 1 calc R . .
C17 C 0.5132(3) 0.06876(17) 0.23576(19) 0.0385(6) Uani 1 1 d . . .
H17A H 0.5886 0.0667 0.2015 0.058 Uiso 1 1 calc R . .
H17B H 0.4430 0.0402 0.2015 0.058 Uiso 1 1 calc R . .
H17C H 0.5297 0.0380 0.2929 0.058 Uiso 1 1 calc R . .
C18 C 0.8504(2) 0.36663(16) 0.04741(16) 0.0301(5) Uani 1 1 d . . .
C19 C 0.8607(3) 0.45384(19) -0.00276(19) 0.0428(6) Uani 1 1 d . . .
H19A H 0.9218 0.4920 0.0302 0.064 Uiso 1 1 calc R . .
H19B H 0.7782 0.4827 -0.0077 0.064 Uiso 1 1 calc R . .
H19C H 0.8888 0.4426 -0.0629 0.064 Uiso 1 1 calc R . .

loop_
_atom_site_aniso_label
_atom_site_aniso_U_11
_atom_site_aniso_U_22
_atom_site_aniso_U_33
_atom_site_aniso_U_23
_atom_site_aniso_U_13
_atom_site_aniso_U_12
Co1 0.02848(15) 0.02343(14) 0.02564(15) -0.00084(15) 0.00055(10) 0.00434(16)
O1 0.0367(9) 0.0368(10) 0.0290(9) 0.0043(7) 0.0018(7) -0.0017(7)
O2 0.0442(11) 0.0373(10) 0.0456(11) 0.0015(9) 0.0146(9) 0.0055(9)
N1 0.0303(9) 0.0262(10) 0.0250(9) 0.0004(7) -0.0008(7) 0.0003(8)
N2 0.0332(10) 0.0226(9) 0.0304(10) -0.0013(7) 0.0022(8) 0.0041(8)
N3 0.0272(11) 0.0244(10) 0.0246(10) -0.0006(8) 0.0013(9) 0.0041(8)
N4 0.0291(10) 0.0226(9) 0.0316(10) 0.0008(8) 0.0028(8) 0.0036(8)
N5 0.0364(12) 0.0273(11) 0.0318(11) 0.0031(8) 0.0112(9) 0.0009(9)
N6 0.0351(11) 0.0298(11) 0.0352(12) -0.0049(9) -0.0038(9) 0.0088(10)
N7 0.0300(12) 0.0301(12) 0.0241(11) -0.0048(8) -0.0019(9) -0.0012(10)
N8 0.0474(13) 0.0335(12) 0.0414(13) -0.0095(10) -0.0149(10) 0.0138(12)
C1 0.0304(12) 0.0392(14) 0.0378(14) -0.0023(10) 0.0014(11) -0.0011(10)
C2 0.0315(13) 0.0331(13) 0.0304(12) -0.0024(9) 0.0007(10) -0.0013(10)
C3 0.0272(12) 0.0255(12) 0.0271(12) -0.0038(9) 0.0014(9) -0.0010(9)
C4 0.0328(12) 0.0221(11) 0.0255(11) 0.0010(9) 0.0006(9) 0.0037(9)
C5 0.0278(11) 0.0262(11) 0.0245(11) 0.0002(9) 0.0001(9) 0.0006(9)
C6 0.0301(11) 0.0227(11) 0.0299(12) 0.0004(9) 0.0012(9) 0.0045(9)
C7 0.0396(14) 0.0343(13) 0.0352(13) -0.0032(10) -0.0032(11) 0.0108(11)
C8 0.0312(11) 0.0234(11) 0.0288(12) -0.0006(9) 0.0018(9) 0.0012(9)
C9 0.0449(14) 0.0287(12) 0.0263(12) -0.0027(9) -0.0025(10) 0.0059(10)
C10 0.0454(15) 0.0484(16) 0.0447(16) -0.0058(12) -0.0144(12) -0.0004(13)
C11 0.0329(12) 0.0227(10) 0.0246(11) -0.0021(8) 0.0031(9) 0.0024(9)
C12 0.0293(12) 0.0240(11) 0.0276(12) 0.0022(8) 0.0032(9) 0.0042(9)
C13 0.0318(12) 0.0239(12) 0.0314(13) 0.0025(9) 0.0054(10) 0.0043(9)
C14 0.0441(15) 0.0399(14) 0.0306(13) 0.0002(10) 0.0098(11) 0.0000(12)
C15 0.0315(12) 0.0232(11) 0.0368(14) 0.0060(10) 0.0054(10) 0.0046(10)
C16 0.0282(12) 0.0356(13) 0.0394(14) 0.0021(10) 0.0048(10) 0.0004(10)
C17 0.0379(13) 0.0322(13) 0.0450(15) -0.0024(11) 0.0007(11) -0.0033(11)
C18 0.0268(11) 0.0295(12) 0.0343(13) 0.0030(10) 0.0041(10) 0.0039(9)
C19 0.0510(16) 0.0414(15) 0.0357(14) 0.0098(11) 0.0006(12) -0.0021(12)

loop_
_atom_type_symbol
_atom_type_description
_atom_type_scat_dispersion_real
_atom_type_scat_dispersion_imag
_atom_type_scat_source
C C 0.0033 0.0016 'International Tables Vol C Tables 4.2.6.8 and 6.1.1.4'
H H 0.0000 0.0000 'International Tables Vol C Tables 4.2.6.8 and 6.1.1.4'
N N 0.0061 0.0033 'International Tables Vol C Tables 4.2.6.8 and 6.1.1.4'
O O 0.0106 0.0060 'International Tables Vol C Tables 4.2.6.8 and 6.1.1.4'
Co Co 0.3494 0.9721 'International Tables Vol C Tables 4.2.6.8 and 6.1.1.4'

loop_
_geom_angle_atom_site_label_1
_geom_angle_atom_site_label_2
_geom_angle_atom_site_label_3
_geom_angle
_geom_angle_site_symmetry_1
_geom_angle_site_symmetry_3
_geom_angle_publ_flag
N1 Co1 O1 138.76(8) . . ?
N1 Co1 N4 111.52(8) . . ?
O1 Co1 N4 101.46(7) . . ?
N1 Co1 N6 101.70(8) . . ?
O1 Co1 N6 96.31(8) . . ?
N4 Co1 N6 99.60(9) . . ?
N1 Co1 N3 77.10(7) . . ?
O1 Co1 N3 87.76(7) . . ?
N4 Co1 N3 76.35(8) . . ?
N6 Co1 N3 174.80(9) . . ?
C18 O1 Co1 103.45(14) . . ?
C8 N1 C5 106.22(19) . . ?
C8 N1 Co1 137.28(16) . . ?
C5 N1 Co1 116.50(15) . . ?
C8 N2 C6 108.91(18) . . ?
C8 N2 H2 124.6 . . ?
C6 N2 H2 125.8 . . ?
C3 N3 C11 111.97(19) . . ?
C3 N3 C4 112.55(19) . . ?
C11 N3 C4 111.10(18) . . ?
C3 N3 Co1 112.87(14) . . ?
C11 N3 Co1 104.51(14) . . ?
C4 N3 Co1 103.24(15) . . ?
C15 N4 C12 105.9(2) . . ?
C15 N4 Co1 138.28(19) . . ?
C12 N4 Co1 115.82(17) . . ?
C15 N5 C13 108.7(2) . . ?
C15 N5 H5 121.2 . . ?
C13 N5 H5 129.9 . . ?
N7 N6 Co1 113.48(18) . . ?
N8 N7 N6 178.1(3) . . ?
C2 C1 H1A 109.5 . . ?
C2 C1 H1B 109.5 . . ?
H1A C1 H1B 109.5 . . ?
C2 C1 H1C 109.5 . . ?
H1A C1 H1C 109.5 . . ?
H1B C1 H1C 109.5 . . ?
C1 C2 C3 110.69(19) . . ?
C1 C2 H2A 109.5 . . ?
C3 C2 H2A 109.5 . . ?
C1 C2 H2B 109.5 . . ?
C3 C2 H2B 109.5 . . ?
H2A C2 H2B 108.1 . . ?
N3 C3 C2 117.45(19) . . ?
N3 C3 H3A 107.9 . . ?
C2 C3 H3A 107.9 . . ?
N3 C3 H3B 107.9 . . ?
C2 C3 H3B 107.9 . . ?
H3A C3 H3B 107.2 . . ?
N3 C4 C5 108.42(19) . . ?
N3 C4 H4A 110.0 . . ?
C5 C4 H4A 110.0 . . ?
N3 C4 H4B 110.0 . . ?
C5 C4 H4B 110.0 . . ?
H4A C4 H4B 108.4 . . ?
C6 C5 N1 109.8(2) . . ?
C6 C5 C4 131.9(2) . . ?
N1 C5 C4 118.3(2) . . ?
C5 C6 N2 105.28(19) . . ?
C5 C6 C7 131.2(2) . . ?
N2 C6 C7 123.50(19) . . ?
C6 C7 H7A 109.5 . . ?
C6 C7 H7B 109.5 . . ?
H7A C7 H7B 109.5 . . ?
C6 C7 H7C 109.5 . . ?
H7A C7 H7C 109.5 . . ?
H7B C7 H7C 109.5 . . ?
N1 C8 N2 109.8(2) . . ?
N1 C8 C9 126.2(2) . . ?
N2 C8 C9 123.9(2) . . ?
C8 C9 C10 113.3(2) . . ?
C8 C9 H9A 108.9 . . ?
C10 C9 H9A 108.9 . . ?
C8 C9 H9B 108.9 . . ?
C10 C9 H9B 108.9 . . ?
H9A C9 H9B 107.7 . . ?
C9 C10 H10A 109.5 . . ?
C9 C10 H10B 109.5 . . ?
H10A C10 H10B 109.5 . . ?
C9 C10 H10C 109.5 . . ?
H10A C10 H10C 109.5 . . ?
H10B C10 H10C 109.5 . . ?
N3 C11 C12 107.95(19) . . ?
N3 C11 H11A 110.1 . . ?
C12 C11 H11A 110.1 . . ?
N3 C11 H11B 110.1 . . ?
C12 C11 H11B 110.1 . . ?
H11A C11 H11B 108.4 . . ?
C13 C12 N4 109.9(2) . . ?
C13 C12 C11 131.0(2) . . ?
N4 C12 C11 119.0(2) . . ?
C12 C13 N5 104.9(2) . . ?
C12 C13 C14 132.2(2) . . ?
N5 C13 C14 122.9(2) . . ?
C13 C14 H14A 109.5 . . ?
C13 C14 H14B 109.5 . . ?
H14A C14 H14B 109.5 . . ?
C13 C14 H14C 109.5 . . ?
H14A C14 H14C 109.5 . . ?
H14B C14 H14C 109.5 . . ?
N4 C15 N5 110.6(2) . . ?
N4 C15 C16 126.4(2) . . ?
N5 C15 C16 122.9(2) . . ?
C15 C16 C17 112.9(2) . . ?
C15 C16 H16A 109.0 . . ?
C17 C16 H16A 109.0 . . ?
C15 C16 H16B 109.0 . . ?
C17 C16 H16B 109.0 . . ?
H16A C16 H16B 107.8 . . ?
C16 C17 H17A 109.5 . . ?
C16 C17 H17B 109.5 . . ?
H17A C17 H17B 109.5 . . ?
C16 C17 H17C 109.5 . . ?
H17A C17 H17C 109.5 . . ?
H17B C17 H17C 109.5 . . ?
O2 C18 O1 120.5(2) . . ?
O2 C18 C19 121.4(2) . . ?
O1 C18 C19 118.1(2) . . ?
C18 C19 H19A 109.5 . . ?
C18 C19 H19B 109.5 . . ?
H19A C19 H19B 109.5 . . ?
C18 C19 H19C 109.5 . . ?
H19A C19 H19C 109.5 . . ?
H19B C19 H19C 109.5 . . ?

loop_
_geom_bond_atom_site_label_1
_geom_bond_atom_site_label_2
_geom_bond_distance
_geom_bond_site_symmetry_2
_geom_bond_publ_flag
Co1 N1 2.022(2) . ?
Co1 O1 2.0510(18) . ?
Co1 N4 2.064(2) . ?
Co1 N6 2.088(2) . ?
Co1 N3 2.343(2) . ?
O1 C18 1.269(3) . ?
O2 C18 1.254(3) . ?
N1 C8 1.331(3) . ?
N1 C5 1.395(3) . ?
N2 C8 1.354(3) . ?
N2 C6 1.383(3) . ?
N2 H2 0.9846 . ?
N3 C3 1.475(3) . ?
N3 C11 1.482(3) . ?
N3 C4 1.484(3) . ?
N4 C15 1.328(3) . ?
N4 C12 1.395(3) . ?
N5 C15 1.345(3) . ?
N5 C13 1.391(3) . ?
N5 H5 0.9268 . ?
N6 N7 1.193(3) . ?
N7 N8 1.171(3) . ?
C1 C2 1.517(3) . ?
C1 H1A 0.9600 . ?
C1 H1B 0.9600 . ?
C1 H1C 0.9600 . ?
C2 C3 1.535(3) . ?
C2 H2A 0.9700 . ?
C2 H2B 0.9700 . ?
C3 H3A 0.9700 . ?
C3 H3B 0.9700 . ?
C4 C5 1.495(3) . ?
C4 H4A 0.9700 . ?
C4 H4B 0.9700 . ?
C5 C6 1.361(3) . ?
C6 C7 1.483(3) . ?
C7 H7A 0.9600 . ?
C7 H7B 0.9600 . ?
C7 H7C 0.9600 . ?
C8 C9 1.494(3) . ?
C9 C10 1.518(4) . ?
C9 H9A 0.9700 . ?
C9 H9B 0.9700 . ?
C10 H10A 0.9600 . ?
C10 H10B 0.9600 . ?
C10 H10C 0.9600 . ?
C11 C12 1.493(3) . ?
C11 H11A 0.9700 . ?
C11 H11B 0.9700 . ?
C12 C13 1.365(3) . ?
C13 C14 1.492(4) . ?
C14 H14A 0.9600 . ?
C14 H14B 0.9600 . ?
C14 H14C 0.9600 . ?
C15 C16 1.498(4) . ?
C16 C17 1.523(4) . ?
C16 H16A 0.9700 . ?
C16 H16B 0.9700 . ?
C17 H17A 0.9600 . ?
C17 H17B 0.9600 . ?
C17 H17C 0.9600 . ?
C18 C19 1.500(4) . ?
C19 H19A 0.9600 . ?
C19 H19B 0.9600 . ?
C19 H19C 0.9600 . ?

loop_
_geom_hbond_atom_site_label_D
_geom_hbond_atom_site_label_H
_geom_hbond_atom_site_label_A
_geom_hbond_distance_DH
_geom_hbond_distance_HA
_geom_hbond_distance_DA
_geom_hbond_angle_DHA
_geom_hbond_site_symmetry_A
N2 H2 N8 0.98 1.95 2.892(3) 159.9 3_545
N5 H5 O2 0.93 1.83 2.732(3) 165.1 4_455
